data_1559814
loop_
_publ_author_name
'Huang, Qi'
'Suravarapu, Sankar Rao'
'Renaud, Philippe'

_publ_section_title
;
 A Giese reaction for electron-rich alkenes.
;
_journal_issue 6
_journal_name_full 'Chemical science'
_journal_page_first 2225
_journal_page_last 2230
_journal_paper_doi 10.1039/d0sc06341j
_journal_volume 12
_journal_year 2020
_chemical_absolute_configuration ad
_chemical_formula_sum 'C28 H29 N O4'
_chemical_formula_weight 444.02
_chemical_name_systematic 'Benzyl 3-(((4S,5R)-2-oxo-4,5-diphenyloxazolidin-3-yl)methyl)pentanoate'
_space_group_IT_number 4
_space_group_name_Hall 'P 2yb'
_space_group_name_H-M_alt 'P 1 21 1'
_symmetry_cell_setting monoclinic
_symmetry_Int_Tables_number 4
_symmetry_space_group_name_Hall 'P 2yb'
_symmetry_space_group_name_H-M 'P 1 21 1'
_atom_sites_solution_hydrogens geom
_audit_creation_date 2019-03-18T17:30:46-00:00
_audit_creation_method 'WinGX routine CIF_UPDATE'
_audit_update_record
;
2020-09-10 deposited with the CCDC.	2020-12-17 downloaded from the CCDC.
;
_cell_angle_alpha 90
_cell_angle_beta 91.472(2)
_cell_angle_gamma 90
_cell_formula_units_Z 8
_cell_length_a 6.1281(2)
_cell_length_b 27.1638(5)
_cell_length_c 28.2117(7)
_cell_measurement_reflns_used 8869
_cell_measurement_temperature 173(2)
_cell_measurement_theta_max 76.47
_cell_measurement_theta_min 2.263
_cell_volume 4694.6(2)
_computing_cell_refinement 'CrysAlisPro 1.171.40.45a (Rigaku OD, 2019)'
_computing_data_collection 'CrysAlisPro 1.171.40.45a (Rigaku OD, 2019)'
_computing_data_reduction 'CrysAlisPro 1.171.40.45a (Rigaku OD, 2019)'
_computing_structure_refinement 'SHELXL-2017/1 (Sheldrick, 2017)'
_diffrn_ambient_environment N~2~
_diffrn_ambient_temperature 173(2)
_diffrn_detector 'CCD plate'
_diffrn_detector_area_resol_mean 10
_diffrn_detector_type HyPix
_diffrn_measured_fraction_theta_full 0.999
_diffrn_measured_fraction_theta_max 0.971
_diffrn_measurement_device 'four-circle diffractometer'
_diffrn_measurement_device_type 'XtaLAB Synergy, Dualflex, HyPix'
_diffrn_measurement_method '\w scans'
_diffrn_orient_matrix_type 'CrysAlisPro convention (1999,Acta A55,543-557)'
_diffrn_orient_matrix_UB_11 0.0835476
_diffrn_orient_matrix_UB_12 -0.0043885
_diffrn_orient_matrix_UB_13 -0.0508699
_diffrn_orient_matrix_UB_21 -0.2343967
_diffrn_orient_matrix_UB_22 0.0071384
_diffrn_orient_matrix_UB_23 -0.0198504
_diffrn_orient_matrix_UB_31 0.0362942
_diffrn_orient_matrix_UB_32 0.0560916
_diffrn_orient_matrix_UB_33 -0.0014555
_diffrn_radiation_monochromator mirror
_diffrn_radiation_probe x-ray
_diffrn_radiation_type CuK\a
_diffrn_radiation_wavelength 1.54184
_diffrn_reflns_av_R_equivalents 0.0716
_diffrn_reflns_av_unetI/netI 0.1078
_diffrn_reflns_Laue_measured_fraction_full 0.999
_diffrn_reflns_Laue_measured_fraction_max 0.971
_diffrn_reflns_limit_h_max 7
_diffrn_reflns_limit_h_min -7
_diffrn_reflns_limit_k_max 33
_diffrn_reflns_limit_k_min -18
_diffrn_reflns_limit_l_max 35
_diffrn_reflns_limit_l_min -34
_diffrn_reflns_number 36979
_diffrn_reflns_point_group_measured_fraction_full 0.731
_diffrn_reflns_point_group_measured_fraction_max 0.694
_diffrn_reflns_theta_full 67.684
_diffrn_reflns_theta_max 77.191
_diffrn_reflns_theta_min 2.258
_diffrn_source 'micro-focus sealed X-ray tube'
_diffrn_source_type 'PhotonJet (Cu) X-ray Source'
_exptl_absorpt_coefficient_mu 0.669
_exptl_absorpt_correction_T_max 1
_exptl_absorpt_correction_T_min 0.32761
_exptl_absorpt_correction_type multi-scan
_exptl_absorpt_process_details
;
        CrysAlisPro 1.171.40.45a (Rigaku Oxford Diffraction, 2019)
        Empirical absorption correction using spherical harmonics,
 implemented in SCALE3 ABSPACK scaling algorithm.
;
_exptl_crystal_colour colourless
_exptl_crystal_density_diffrn 1.255
_exptl_crystal_description prism
_exptl_crystal_F_000 1888
_exptl_crystal_recrystallization_method 'Re-crystallisation from solvent'
_exptl_crystal_size_max 0.353
_exptl_crystal_size_mid 0.076
_exptl_crystal_size_min 0.043
_refine_diff_density_max 0.248
_refine_diff_density_min -0.238
_refine_diff_density_rms 0.045
_refine_ls_abs_structure_details
;
 Flack x determined using 2607 quotients [(I+)-(I-)]/[(I+)+(I-)]
 (Parsons, Flack and Wagner, Acta Cryst. B69 (2013) 249-259).
;
_refine_ls_abs_structure_Flack -0.31(19)
_refine_ls_extinction_method none
_refine_ls_goodness_of_fit_ref 1.037
_refine_ls_hydrogen_treatment constr
_refine_ls_matrix_type full
_refine_ls_number_parameters 1193
_refine_ls_number_reflns 13824
_refine_ls_number_restraints 1
_refine_ls_restrained_S_all 1.037
_refine_ls_R_factor_all 0.0692
_refine_ls_R_factor_gt 0.0553
_refine_ls_shift/su_max 0.001
_refine_ls_shift/su_mean 0
_refine_ls_structure_factor_coef Fsqd
_refine_ls_weighting_details 'w=1/[\s^2^(Fo^2^)+(0.0612P)^2^+0.3714P] where P=(Fo^2^+2Fc^2^)/3'
_refine_ls_weighting_scheme calc
_refine_ls_wR_factor_gt 0.1294
_refine_ls_wR_factor_ref 0.137
_reflns_Friedel_coverage 0.401
_reflns_Friedel_fraction_full 0.45
_reflns_Friedel_fraction_max 0.406
_reflns_number_gt 11416
_reflns_number_total 13824
_reflns_threshold_expression 'I > 2\s(I)'
_cod_data_source_file d0sc06341j2.cif
_cod_data_source_block 19pr010_qh124p1
_cod_depositor_comments
;
 Adding full bibliography for 1559814--1559816.cif.

2022-05-28
Z value and formula fixed to values more according to usual
chemical conventions.                 miguel
;
_cod_original_formula_sum 'C112 H116 N4 O16'
_cod_original_formula_weight 1774.08
_cod_original_formula_units_Z 2
_cod_original_sg_symbol_H-M 'P 21'
_cod_database_code 1559814

loop_
_symmetry_equiv_pos_as_xyz
'x, y, z'
'-x, y+1/2, -z'

loop_
_atom_site_label
_atom_site_type_symbol
_atom_site_fract_x
_atom_site_fract_y
_atom_site_fract_z
_atom_site_U_iso_or_equiv
_atom_site_adp_type
_atom_site_occupancy
_atom_site_site_symmetry_order
_atom_site_calc_flag
_atom_site_refinement_flags_posn
_atom_site_refinement_flags_adp
_atom_site_refinement_flags_occupancy
_atom_site_disorder_assembly
_atom_site_disorder_group
O9 O 0.7712(4) 0.55463(10) 0.57406(10) 0.0321(6) Uani 1 1 d . . . . .
O44 O -0.2251(5) 0.59117(10) 0.06745(10) 0.0329(6) Uani 1 1 d . . . . .
O22 O 1.1268(5) 0.39831(10) 0.40229(10) 0.0344(6) Uani 1 1 d . . . . .
O77 O 0.2543(5) 0.44472(11) 0.02702(10) 0.0339(6) Uani 1 1 d . . . . .
O121 O 1.6552(5) 0.57277(10) 0.69286(10) 0.0351(6) Uani 1 1 d . . . . .
O107 O 1.2541(5) 0.41290(11) 0.52207(10) 0.0346(6) Uani 1 1 d . . . . .
O55 O 0.1374(5) 0.42093(10) -0.09659(10) 0.0344(6) Uani 1 1 d . . . . .
O66 O -0.5052(5) 0.55644(10) 0.02728(11) 0.0370(7) Uani 1 1 d . . . . .
O132 O 0.9798(5) 0.44508(11) 0.56301(11) 0.0374(7) Uani 1 1 d . . . . .
O33 O 0.4824(4) 0.52395(10) 0.53365(11) 0.0358(7) Uani 1 1 d . . . . .
O24 O 1.3119(5) 0.46777(12) 0.41791(13) 0.0493(8) Uani 1 1 d . . . . .
O99 O -0.0115(5) 0.48113(11) 0.06761(11) 0.0385(7) Uani 1 1 d . . . . .
O57 O 0.3413(5) 0.48724(12) -0.07924(13) 0.0495(8) Uani 1 1 d . . . . .
N42 N -0.1890(5) 0.57897(11) -0.00952(12) 0.0291(7) Uani 1 1 d . . . . .
O88 O 0.6630(5) 0.61910(11) 0.18873(12) 0.0428(7) Uani 1 1 d . . . . .
N11 N 0.7911(5) 0.54956(12) 0.49607(12) 0.0294(7) Uani 1 1 d . . . . .
N75 N 0.3200(5) 0.46069(11) 0.10296(12) 0.0289(7) Uani 1 1 d . . . . .
O123 O 1.8448(5) 0.50337(11) 0.68212(13) 0.0475(8) Uani 1 1 d . . . . .
N109 N 1.3037(5) 0.42206(12) 0.59931(12) 0.0286(7) Uani 1 1 d . . . . .
O90 O 0.8616(6) 0.55018(14) 0.18668(15) 0.0582(10) Uani 1 1 d . . . . .
C100 C 1.5356(7) 0.34791(15) 0.60964(14) 0.0307(8) Uani 1 1 d . . . . .
C54 C 0.1669(7) 0.46718(15) -0.08065(14) 0.0336(9) Uani 1 1 d . . . . .
C78 C 0.5333(7) 0.38578(14) 0.01006(14) 0.0291(8) Uani 1 1 d . . . . .
C43 C -0.3185(7) 0.57343(13) 0.02763(14) 0.0294(8) Uani 1 1 d . . . . .
C21 C 1.1438(7) 0.44462(15) 0.41813(15) 0.0342(9) Uani 1 1 d . . . . .
C67 C 0.5514(7) 0.38709(14) 0.11579(14) 0.0301(8) Uani 1 1 d . . . . .
C7 C 1.0035(6) 0.57054(14) 0.50946(13) 0.0271(8) Uani 1 1 d . . . . .
H7 H 1.119988 0.547469 0.499011 0.033 Uiso 1 1 calc R U . . .
C10 C 0.6673(6) 0.54083(13) 0.53378(14) 0.0288(8) Uani 1 1 d . . . . .
C108 C 1.1660(6) 0.42854(14) 0.56297(14) 0.0292(8) Uani 1 1 d . . . . .
C120 C 1.6752(7) 0.52547(15) 0.67989(14) 0.0318(8) Uani 1 1 d . . . . .
C87 C 0.6907(7) 0.57064(16) 0.18035(15) 0.0362(9) Uani 1 1 d . . . . .
C1 C 1.0460(6) 0.62069(14) 0.48833(13) 0.0275(8) Uani 1 1 d . . . . .
C76 C 0.1740(7) 0.46431(14) 0.06723(15) 0.0306(8) Uani 1 1 d . . . . .
C45 C 0.0522(6) 0.65156(13) 0.08389(13) 0.0278(8) Uani 1 1 d . . . . .
C34 C 0.0485(6) 0.65153(14) -0.02122(13) 0.0287(8) Uani 1 1 d . . . . .
C110 C 1.5073(6) 0.39810(13) 0.58610(14) 0.0284(8) Uani 1 1 d . . . . .
H110 H 1.632506 0.419612 0.596191 0.034 Uiso 1 1 calc R U . . .
C39 C -0.1190(7) 0.68597(14) -0.02735(15) 0.0327(9) Uani 1 1 d . . . . .
H39 H -0.260514 0.678532 -0.0164 0.039 Uiso 1 1 calc R U . . .
C111 C 1.5335(7) 0.35413(14) 0.50345(14) 0.0294(8) Uani 1 1 d . . . . .
C60 C 0.2661(8) 0.36478(15) -0.15621(15) 0.0354(9) Uani 1 1 d . . . . .
C27 C 1.2539(8) 0.34174(15) 0.34334(15) 0.0360(9) Uani 1 1 d . . . . .
C106 C 1.4819(6) 0.40002(14) 0.53107(14) 0.0283(8) Uani 1 1 d . . . . .
H106 H 1.574827 0.427444 0.519246 0.034 Uiso 1 1 calc R U . . .
C8 C 0.9944(6) 0.56859(14) 0.56507(13) 0.0277(8) Uani 1 1 d . . . . .
H8 H 1.093716 0.541815 0.576889 0.033 Uiso 1 1 calc R U . . .
C40 C 0.0004(6) 0.60416(14) 0.05889(14) 0.0292(8) Uani 1 1 d . . . . .
H40 H 0.096753 0.57782 0.07269 0.035 Uiso 1 1 calc R U . . .
C13 C 1.2556(7) 0.62082(15) 0.61221(14) 0.0331(9) Uani 1 1 d . . . . .
H13 H 1.363544 0.596292 0.607616 0.04 Uiso 1 1 calc R U . . .
C41 C 0.0175(6) 0.60271(13) 0.00371(14) 0.0280(8) Uani 1 1 d . . . . .
H41 H 0.13988 0.580248 -0.004666 0.034 Uiso 1 1 calc R U . . .
C117 C 1.2423(7) 0.42784(14) 0.64886(15) 0.0324(9) Uani 1 1 d . . . . .
H11A H 1.209464 0.394986 0.662084 0.039 Uiso 1 1 calc R U . . .
H11B H 1.107338 0.447786 0.649918 0.039 Uiso 1 1 calc R U . . .
C72 C 0.3829(8) 0.35348(15) 0.12117(16) 0.0369(9) Uani 1 1 d . . . . .
H72 H 0.24366 0.360006 0.106943 0.044 Uiso 1 1 calc R U . . .
C115 C 1.4279(8) 0.27707(15) 0.46757(16) 0.0390(10) Uani 1 1 d . . . . .
H115 H 1.319769 0.252706 0.461333 0.047 Uiso 1 1 calc R U . . .
C105 C 1.3661(7) 0.31436(15) 0.61238(16) 0.0356(9) Uani 1 1 d . . . . .
H105 H 1.227717 0.322183 0.598391 0.043 Uiso 1 1 calc R U . . .
C79 C 0.7432(7) 0.37789(15) -0.00702(15) 0.0332(9) Uani 1 1 d . . . . .
H79 H 0.852451 0.402402 -0.002665 0.04 Uiso 1 1 calc R U . . .
C19 C 0.8766(7) 0.51574(14) 0.41594(14) 0.0313(8) Uani 1 1 d . . . . .
H19 H 1.015074 0.535216 0.415667 0.038 Uiso 1 1 calc R U . . .
C116 C 1.3776(7) 0.31802(15) 0.49446(15) 0.0340(9) Uani 1 1 d . . . . .
H116 H 1.235658 0.321397 0.506812 0.041 Uiso 1 1 calc R U . . .
C73 C 0.4829(6) 0.43325(14) 0.03447(14) 0.0277(8) Uani 1 1 d . . . . .
H73 H 0.571111 0.459974 0.01988 0.033 Uiso 1 1 calc R U . . .
C49 C -0.0556(8) 0.73087(15) 0.11423(16) 0.0392(10) Uani 1 1 d . . . . .
H49 H -0.163186 0.755794 0.117121 0.047 Uiso 1 1 calc R U . . .
C12 C 1.0476(6) 0.61505(14) 0.59193(13) 0.0284(8) Uani 1 1 d . . . . .
C6 C 0.8813(6) 0.65562(14) 0.48178(14) 0.0313(8) Uani 1 1 d . . . . .
H6 H 0.736461 0.647805 0.490332 0.038 Uiso 1 1 calc R U . . .
C5 C 0.9254(8) 0.70136(15) 0.46306(16) 0.0365(9) Uani 1 1 d . . . . .
H5 H 0.810725 0.724541 0.458538 0.044 Uiso 1 1 calc R U . . .
C119 C 1.4612(7) 0.50471(14) 0.66274(14) 0.0312(8) Uani 1 1 d . . . . .
H11C H 1.457021 0.504894 0.627635 0.037 Uiso 1 1 calc R U . . .
H11D H 1.342476 0.526424 0.673481 0.037 Uiso 1 1 calc R U . . .
C65 C 0.0637(8) 0.36610(16) -0.17951(17) 0.0405(10) Uani 1 1 d . . . . .
H65 H -0.046908 0.387438 -0.168518 0.049 Uiso 1 1 calc R U . . .
C93 C 0.9142(8) 0.64037(15) 0.25461(15) 0.0386(10) Uani 1 1 d . . . . .
C16 C 0.9451(8) 0.69402(15) 0.62424(16) 0.0398(10) Uani 1 1 d . . . . .
H16 H 0.839681 0.719287 0.627908 0.048 Uiso 1 1 calc R U . . .
C2 C 1.2541(7) 0.63343(16) 0.47513(15) 0.0343(9) Uani 1 1 d . . . . .
H2 H 1.368536 0.610018 0.478641 0.041 Uiso 1 1 calc R U . . .
C51 C -0.2547(7) 0.56859(15) -0.05823(14) 0.0319(8) Uani 1 1 d . . . . .
H51A H -0.28776 0.60009 -0.074543 0.038 Uiso 1 1 calc R U . . .
H51B H -0.390668 0.548909 -0.058347 0.038 Uiso 1 1 calc R U . . .
C50 C -0.1024(7) 0.68833(14) 0.08905(15) 0.0341(9) Uani 1 1 d . . . . .
H50 H -0.243676 0.684195 0.074966 0.041 Uiso 1 1 calc R U . . .
C46 C 0.2594(7) 0.65881(15) 0.10408(15) 0.0350(9) Uani 1 1 d . . . . .
H46 H 0.369257 0.634588 0.100102 0.042 Uiso 1 1 calc R U . . .
C74 C 0.5197(6) 0.43540(13) 0.08953(14) 0.0279(8) Uani 1 1 d . . . . .
H74 H 0.647318 0.457275 0.096949 0.033 Uiso 1 1 calc R U . . .
C53 C -0.0417(7) 0.48987(14) -0.06449(15) 0.0322(8) Uani 1 1 d . . . . .
H53A H -0.035767 0.492811 -0.029502 0.039 Uiso 1 1 calc R U . . .
H53B H -0.164975 0.467867 -0.073265 0.039 Uiso 1 1 calc R U . . .
C4 C 1.1343(8) 0.71360(17) 0.45090(16) 0.0408(10) Uani 1 1 d . . . . .
H4 H 1.164494 0.745307 0.438459 0.049 Uiso 1 1 calc R U . . .
C82 C 0.4304(8) 0.30570(15) -0.01966(16) 0.0399(10) Uani 1 1 d . . . . .
H82 H 0.322112 0.280989 -0.024188 0.048 Uiso 1 1 calc R U . . .
C68 C 0.7529(7) 0.37654(17) 0.13655(16) 0.0390(10) Uani 1 1 d . . . . .
H68 H 0.870571 0.398924 0.133088 0.047 Uiso 1 1 calc R U . . .
C15 C 1.1535(8) 0.69842(16) 0.64543(16) 0.0421(11) Uani 1 1 d . . . . .
H15 H 1.188967 0.726477 0.664193 0.05 Uiso 1 1 calc R U . . .
C118 C 1.4173(7) 0.45219(15) 0.67995(15) 0.0340(9) Uani 1 1 d . . . . .
H118 H 1.55513 0.432781 0.677265 0.041 Uiso 1 1 calc R U . . .
C83 C 0.3796(7) 0.34873(16) 0.00378(15) 0.0362(9) Uani 1 1 d . . . . .
H83 H 0.237348 0.352977 0.015765 0.043 Uiso 1 1 calc R U . . .
C32 C 1.0493(8) 0.34241(18) 0.32125(17) 0.0448(11) Uani 1 1 d . . . . .
H32 H 0.941779 0.364758 0.331888 0.054 Uiso 1 1 calc R U . . .
C20 C 0.9307(7) 0.46451(15) 0.43555(15) 0.0330(9) Uani 1 1 d . . . . .
H20A H 0.937646 0.466063 0.470618 0.04 Uiso 1 1 calc R U . . .
H20B H 0.811721 0.441543 0.42621 0.04 Uiso 1 1 calc R U . . .
C38 C -0.0822(8) 0.73075(15) -0.04910(16) 0.0375(9) Uani 1 1 d . . . . .
H38 H -0.198077 0.753734 -0.053035 0.045 Uiso 1 1 calc R U . . .
C14 C 1.3061(8) 0.66231(17) 0.63914(15) 0.0391(10) Uani 1 1 d . . . . .
H14 H 1.447585 0.66567 0.653311 0.047 Uiso 1 1 calc R U . . .
C37 C 0.1223(9) 0.74200(16) -0.06506(16) 0.0425(11) Uani 1 1 d . . . . .
H37 H 0.148038 0.772894 -0.079678 0.051 Uiso 1 1 calc R U . . .
C84 C 0.2666(7) 0.46989(15) 0.15236(15) 0.0351(9) Uani 1 1 d . . . . .
H84A H 0.231963 0.438154 0.167692 0.042 Uiso 1 1 calc R U . . .
H84B H 0.134342 0.490779 0.153165 0.042 Uiso 1 1 calc R U . . .
C17 C 0.8945(7) 0.65220(15) 0.59777(15) 0.0355(9) Uani 1 1 d . . . . .
H17 H 0.753263 0.648951 0.583459 0.043 Uiso 1 1 calc R U . . .
C112 C 1.7411(7) 0.34798(16) 0.48568(15) 0.0335(9) Uani 1 1 d . . . . .
H112 H 1.850372 0.372091 0.491969 0.04 Uiso 1 1 calc R U . . .
C52 C -0.0836(7) 0.54088(14) -0.08619(14) 0.0324(9) Uani 1 1 d . . . . .
H52 H 0.055798 0.559996 -0.084329 0.039 Uiso 1 1 calc R U . . .
C85 C 0.4493(7) 0.49496(15) 0.18070(15) 0.0326(9) Uani 1 1 d . . . . .
H85 H 0.586768 0.47586 0.176295 0.039 Uiso 1 1 calc R U . . .
C101 C 1.7372(7) 0.33617(17) 0.63048(17) 0.0413(10) Uani 1 1 d . . . . .
H101 H 1.85535 0.358693 0.628928 0.05 Uiso 1 1 calc R U . . .
C126 C 1.7916(7) 0.62568(14) 0.75588(15) 0.0362(9) Uani 1 1 d . . . . .
C18 C 0.7175(6) 0.54264(15) 0.44711(14) 0.0319(8) Uani 1 1 d . . . . .
H18A H 0.686785 0.575355 0.432991 0.038 Uiso 1 1 calc R U . . .
H18B H 0.578447 0.52406 0.446916 0.038 Uiso 1 1 calc R U . . .
C23 C 1.3210(7) 0.37759(15) 0.38172(16) 0.0361(9) Uani 1 1 d . . . . .
H23A H 1.409566 0.360508 0.40652 0.043 Uiso 1 1 calc R U . . .
H23B H 1.410665 0.404195 0.368235 0.043 Uiso 1 1 calc R U . . .
C86 C 0.4830(7) 0.54702(16) 0.16158(15) 0.0360(9) Uani 1 1 d . . . . .
H86A H 0.486621 0.545704 0.126535 0.043 Uiso 1 1 calc R U . . .
H86B H 0.357353 0.567755 0.170271 0.043 Uiso 1 1 calc R U . . .
C56 C 0.3279(7) 0.39672(16) -0.11477(16) 0.0364(9) Uani 1 1 d . . . . .
H56A H 0.397329 0.376363 -0.089481 0.044 Uiso 1 1 calc R U . . .
H56B H 0.435006 0.421751 -0.124643 0.044 Uiso 1 1 calc R U . . .
C113 C 1.7898(8) 0.30695(17) 0.45887(16) 0.0406(10) Uani 1 1 d . . . . .
H113 H 1.931823 0.303271 0.446631 0.049 Uiso 1 1 calc R U . . .
C25 C 0.7825(8) 0.51409(16) 0.36528(15) 0.0387(9) Uani 1 1 d . . . . .
H25A H 0.651417 0.492791 0.364819 0.046 Uiso 1 1 calc R U . . .
H25B H 0.734638 0.547687 0.356244 0.046 Uiso 1 1 calc R U . . .
C3 C 1.2999(7) 0.67957(17) 0.45688(17) 0.0409(10) Uani 1 1 d . . . . .
H3 H 1.44465 0.687725 0.448522 0.049 Uiso 1 1 calc R U . . .
C35 C 0.2528(7) 0.66390(17) -0.03791(16) 0.0383(10) Uani 1 1 d . . . . .
H35 H 0.369774 0.641171 -0.034154 0.046 Uiso 1 1 calc R U . . .
C81 C 0.6363(9) 0.29843(16) -0.03644(17) 0.0431(11) Uani 1 1 d . . . . .
H81 H 0.671372 0.268704 -0.052262 0.052 Uiso 1 1 calc R U . . .
C47 C 0.3070(8) 0.70108(16) 0.12997(17) 0.0398(10) Uani 1 1 d . . . . .
H47 H 0.448142 0.705331 0.144077 0.048 Uiso 1 1 calc R U . . .
C28 C 1.4065(9) 0.30791(17) 0.32796(17) 0.0471(11) Uani 1 1 d . . . . .
H28 H 1.546126 0.306339 0.343333 0.056 Uiso 1 1 calc R U . . .
C114 C 1.6342(8) 0.27146(16) 0.44979(16) 0.0421(11) Uani 1 1 d . . . . .
H114 H 1.668453 0.243316 0.431434 0.051 Uiso 1 1 calc R U . . .
C80 C 0.7916(8) 0.33478(17) -0.03008(17) 0.0420(10) Uani 1 1 d . . . . .
H80 H 0.93401 0.329962 -0.041789 0.05 Uiso 1 1 calc R U . . .
C71 C 0.4149(9) 0.31073(17) 0.14692(17) 0.0462(11) Uani 1 1 d . . . . .
H71 H 0.297721 0.288248 0.150446 0.055 Uiso 1 1 calc R U . . .
C30 C 1.1549(12) 0.2781(2) 0.26875(19) 0.0635(17) Uani 1 1 d . . . . .
H30 H 1.121051 0.256472 0.243122 0.076 Uiso 1 1 calc R U . . .
C104 C 1.3952(9) 0.26960(16) 0.63520(17) 0.0456(11) Uani 1 1 d . . . . .
H104 H 1.277787 0.246849 0.636578 0.055 Uiso 1 1 calc R U . . .
C122 C 1.8469(8) 0.59711(17) 0.71256(16) 0.0389(10) Uani 1 1 d . . . . .
H12A H 1.907252 0.619613 0.688614 0.047 Uiso 1 1 calc R U . . .
H12B H 1.959727 0.572247 0.720804 0.047 Uiso 1 1 calc R U . . .
C58 C -0.1605(9) 0.53851(16) -0.13814(16) 0.0428(11) Uani 1 1 d . . . . .
H58A H -0.289909 0.516746 -0.140576 0.051 Uiso 1 1 calc R U . . .
H58B H -0.207188 0.571854 -0.148288 0.051 Uiso 1 1 calc R U . . .
C48 C 0.1508(9) 0.73685(16) 0.13531(17) 0.0431(11) Uani 1 1 d . . . . .
H48 H 0.183459 0.76557 0.153344 0.052 Uiso 1 1 calc R U . . .
C103 C 1.5956(10) 0.25815(18) 0.65597(18) 0.0524(14) Uani 1 1 d . . . . .
H103 H 1.616537 0.227564 0.671773 0.063 Uiso 1 1 calc R U . . .
C61 C 0.4247(8) 0.33269(18) -0.17248(18) 0.0476(11) Uani 1 1 d . . . . .
H61 H 0.562715 0.33089 -0.156469 0.057 Uiso 1 1 calc R U . . .
C70 C 0.6162(10) 0.30055(18) 0.16751(18) 0.0522(13) Uani 1 1 d . . . . .
H70 H 0.638691 0.271064 0.18507 0.063 Uiso 1 1 calc R U . . .
C124 C 1.3471(9) 0.45011(18) 0.73150(17) 0.0452(11) Uani 1 1 d . . . . .
H12C H 1.21127 0.46949 0.734287 0.054 Uiso 1 1 calc R U . . .
H12D H 1.311955 0.415506 0.739256 0.054 Uiso 1 1 calc R U . . .
C31 C 0.9997(10) 0.3112(2) 0.28419(19) 0.0586(14) Uani 1 1 d . . . . .
H31 H 0.85931 0.312348 0.269138 0.07 Uiso 1 1 calc R U . . .
C131 C 1.9569(9) 0.6496(2) 0.78086(18) 0.0529(13) Uani 1 1 d . . . . .
H131 H 2.100634 0.648924 0.769025 0.063 Uiso 1 1 calc R U . . .
C69 C 0.7849(9) 0.3336(2) 0.16235(18) 0.0513(12) Uani 1 1 d . . . . .
H69 H 0.923844 0.326949 0.176598 0.062 Uiso 1 1 calc R U . . .
C36 C 0.2894(8) 0.70848(18) -0.05982(18) 0.0446(11) Uani 1 1 d . . . . .
H36 H 0.42992 0.715992 -0.071278 0.054 Uiso 1 1 calc R U . . .
C94 C 1.1202(9) 0.6255(2) 0.26985(19) 0.0505(12) Uani 1 1 d . . . . .
H94 H 1.227393 0.617739 0.247279 0.061 Uiso 1 1 calc R U . . .
C26 C 0.9369(9) 0.49544(18) 0.32811(16) 0.0481(12) Uani 1 1 d . . . . .
H26A H 0.868666 0.499328 0.296534 0.072 Uiso 1 1 calc R U . . .
H26B H 0.968701 0.460559 0.333868 0.072 Uiso 1 1 calc R U . . .
H26C H 1.07295 0.514374 0.329926 0.072 Uiso 1 1 calc R U . . .
C91 C 0.4002(9) 0.49545(18) 0.23342(16) 0.0449(11) Uani 1 1 d . . . . .
H91A H 0.249921 0.507899 0.237426 0.054 Uiso 1 1 calc R U . . .
H91B H 0.501477 0.518664 0.249728 0.054 Uiso 1 1 calc R U . . .
C129 C 1.7135(10) 0.67730(18) 0.83875(18) 0.0540(13) Uani 1 1 d . . . . .
H129 H 1.685736 0.695443 0.86674 0.065 Uiso 1 1 calc R U . . .
C59 C 0.0101(10) 0.51985(19) -0.17237(17) 0.0546(14) Uani 1 1 d . . . . .
H59A H -0.048124 0.522192 -0.204977 0.082 Uiso 1 1 calc R U . . .
H59B H 0.045364 0.485458 -0.165026 0.082 Uiso 1 1 calc R U . . .
H59C H 0.142418 0.539947 -0.169077 0.082 Uiso 1 1 calc R U . . .
C98 C 0.7632(9) 0.65183(18) 0.28865(19) 0.0524(12) Uani 1 1 d . . . . .
H98 H 0.621788 0.662636 0.278758 0.063 Uiso 1 1 calc R U . . .
C130 C 1.9189(10) 0.6743(2) 0.82247(19) 0.0563(14) Uani 1 1 d . . . . .
H130 H 2.036629 0.68917 0.839713 0.068 Uiso 1 1 calc R U . . .
C127 C 1.5849(9) 0.6284(2) 0.7729(2) 0.0625(16) Uani 1 1 d . . . . .
H127 H 1.467467 0.612789 0.756249 0.075 Uiso 1 1 calc R U . . .
C96 C 1.0180(12) 0.63335(19) 0.35073(19) 0.0601(15) Uani 1 1 d . . . . .
H96 H 1.054042 0.631245 0.383622 0.072 Uiso 1 1 calc R U . . .
C29 C 1.3584(11) 0.27663(19) 0.29074(19) 0.0578(15) Uani 1 1 d . . . . .
H29 H 1.465251 0.254061 0.280219 0.069 Uiso 1 1 calc R U . . .
C64 C 0.0225(9) 0.3366(2) -0.21855(19) 0.0514(12) Uani 1 1 d . . . . .
H64 H -0.116325 0.337889 -0.234287 0.062 Uiso 1 1 calc R U . . .
C97 C 0.8122(11) 0.64801(19) 0.3361(2) 0.0600(15) Uani 1 1 d . . . . .
H97 H 0.704981 0.655424 0.358801 0.072 Uiso 1 1 calc R U . . .
C95 C 1.1712(10) 0.6218(2) 0.3180(2) 0.0630(15) Uani 1 1 d . . . . .
H95 H 1.312417 0.611176 0.328287 0.076 Uiso 1 1 calc R U . . .
C102 C 1.7647(9) 0.2914(2) 0.6536(2) 0.0540(13) Uani 1 1 d . . . . .
H102 H 1.902189 0.283506 0.667943 0.065 Uiso 1 1 calc R U . . .
C62 C 0.3827(10) 0.3034(2) -0.2118(2) 0.0609(15) Uani 1 1 d . . . . .
H62 H 0.492986 0.281962 -0.222852 0.073 Uiso 1 1 calc R U . . .
C89 C 0.8584(9) 0.64606(18) 0.20338(17) 0.0494(12) Uani 1 1 d . . . . .
H89A H 0.836604 0.68143 0.19625 0.059 Uiso 1 1 calc R U . . .
H89B H 0.982586 0.634342 0.184651 0.059 Uiso 1 1 calc R U . . .
C63 C 0.1820(10) 0.3050(2) -0.2351(2) 0.0597(14) Uani 1 1 d . . . . .
H63 H 0.153161 0.284753 -0.262034 0.072 Uiso 1 1 calc R U . . .
C125 C 1.5100(10) 0.4687(2) 0.76776(17) 0.0569(14) Uani 1 1 d . . . . .
H12E H 1.651079 0.452608 0.763113 0.085 Uiso 1 1 calc R U . . .
H12F H 1.459027 0.461184 0.799598 0.085 Uiso 1 1 calc R U . . .
H12G H 1.526558 0.504362 0.764277 0.085 Uiso 1 1 calc R U . . .
C128 C 1.5455(10) 0.6541(3) 0.8147(2) 0.0746(19) Uani 1 1 d . . . . .
H128 H 1.401898 0.655503 0.82657 0.09 Uiso 1 1 calc R U . . .
C92 C 0.4207(13) 0.4452(2) 0.2572(2) 0.0721(18) Uani 1 1 d . . . . .
H92A H 0.313022 0.422585 0.242959 0.108 Uiso 1 1 calc R U . . .
H92B H 0.394384 0.448543 0.291173 0.108 Uiso 1 1 calc R U . . .
H92C H 0.567874 0.432147 0.252779 0.108 Uiso 1 1 calc R U . . .

loop_
_atom_site_aniso_label
_atom_site_aniso_U_11
_atom_site_aniso_U_22
_atom_site_aniso_U_33
_atom_site_aniso_U_23
_atom_site_aniso_U_13
_atom_site_aniso_U_12
O9 0.0356(14) 0.0322(14) 0.0288(14) -0.0016(12) 0.0089(11) -0.0068(12)
O44 0.0341(14) 0.0336(14) 0.0315(15) -0.0026(12) 0.0105(12) -0.0065(12)
O22 0.0366(15) 0.0282(13) 0.0389(16) -0.0055(12) 0.0102(12) 0.0003(11)
O77 0.0354(14) 0.0353(14) 0.0311(15) -0.0036(12) 0.0007(12) 0.0060(12)
O121 0.0420(15) 0.0264(13) 0.0368(16) -0.0042(12) 0.0008(12) -0.0019(12)
O107 0.0356(15) 0.0360(15) 0.0325(15) -0.0046(12) 0.0038(12) 0.0061(12)
O55 0.0400(15) 0.0244(13) 0.0392(16) -0.0014(12) 0.0093(12) 0.0029(12)
O66 0.0321(14) 0.0322(15) 0.0473(18) -0.0021(13) 0.0110(13) -0.0070(12)
O132 0.0323(14) 0.0368(15) 0.0433(17) -0.0032(13) 0.0046(12) 0.0065(13)
O33 0.0305(14) 0.0350(15) 0.0425(17) -0.0010(13) 0.0104(12) -0.0069(12)
O24 0.0413(17) 0.0428(18) 0.064(2) -0.0169(16) 0.0125(16) -0.0108(15)
O99 0.0333(15) 0.0357(15) 0.0464(18) 0.0000(13) 0.0029(13) 0.0061(12)
O57 0.0411(17) 0.0447(18) 0.063(2) -0.0121(16) 0.0093(15) -0.0094(15)
N42 0.0337(16) 0.0239(16) 0.0301(17) -0.0028(13) 0.0076(13) -0.0023(13)
O88 0.0542(18) 0.0298(14) 0.0445(18) -0.0016(13) 0.0005(15) -0.0080(14)
N11 0.0304(16) 0.0279(15) 0.0302(17) -0.0033(14) 0.0076(13) -0.0011(13)
N75 0.0335(16) 0.0251(15) 0.0283(17) -0.0027(13) 0.0059(13) 0.0005(13)
O123 0.0430(17) 0.0373(17) 0.062(2) -0.0129(15) 0.0035(15) 0.0075(14)
N109 0.0304(16) 0.0271(16) 0.0286(17) -0.0039(13) 0.0060(13) -0.0017(13)
O90 0.0450(19) 0.058(2) 0.071(3) -0.0234(19) -0.0002(17) 0.0053(17)
C100 0.039(2) 0.0297(19) 0.0230(19) -0.0050(16) 0.0015(15) 0.0047(17)
C54 0.048(2) 0.0273(19) 0.026(2) 0.0006(16) 0.0056(17) -0.0012(18)
C78 0.038(2) 0.0252(18) 0.0245(19) 0.0036(15) 0.0053(15) -0.0002(16)
C43 0.038(2) 0.0189(17) 0.032(2) -0.0001(15) 0.0059(16) 0.0021(16)
C21 0.044(2) 0.0281(19) 0.031(2) -0.0012(17) 0.0053(17) -0.0068(18)
C67 0.038(2) 0.0295(19) 0.0229(18) -0.0041(15) 0.0073(15) 0.0008(16)
C7 0.0279(17) 0.0264(18) 0.0273(19) -0.0048(15) 0.0070(15) -0.0013(15)
C10 0.036(2) 0.0181(17) 0.033(2) -0.0007(15) 0.0061(16) 0.0005(15)
C108 0.033(2) 0.0227(17) 0.032(2) -0.0037(15) 0.0053(16) -0.0006(15)
C120 0.040(2) 0.0293(19) 0.026(2) 0.0017(16) 0.0085(16) 0.0019(17)
C87 0.042(2) 0.036(2) 0.032(2) -0.0039(18) 0.0063(17) 0.0012(19)
C1 0.0315(18) 0.0288(18) 0.0224(18) -0.0042(15) 0.0045(14) -0.0020(15)
C76 0.038(2) 0.0199(17) 0.034(2) 0.0001(15) 0.0063(17) -0.0012(16)
C45 0.038(2) 0.0219(17) 0.0236(18) 0.0021(14) 0.0081(15) 0.0002(15)
C34 0.0352(19) 0.0294(19) 0.0218(18) -0.0037(15) 0.0033(15) -0.0014(16)
C110 0.0295(18) 0.0237(17) 0.032(2) -0.0045(15) 0.0065(15) -0.0015(15)
C39 0.039(2) 0.0255(19) 0.034(2) -0.0024(16) 0.0079(17) 0.0000(17)
C111 0.041(2) 0.0249(18) 0.0229(19) 0.0002(15) 0.0061(16) 0.0011(16)
C60 0.051(2) 0.0267(19) 0.029(2) 0.0026(16) 0.0127(18) 0.0036(17)
C27 0.052(2) 0.030(2) 0.027(2) 0.0015(16) 0.0115(18) -0.0030(18)
C106 0.0302(18) 0.0256(18) 0.030(2) -0.0017(16) 0.0075(15) -0.0015(15)
C8 0.0332(19) 0.0257(18) 0.0243(19) -0.0007(15) 0.0035(15) -0.0011(15)
C40 0.0305(19) 0.0282(19) 0.029(2) -0.0016(16) 0.0029(15) -0.0020(15)
C13 0.039(2) 0.032(2) 0.030(2) 0.0035(17) 0.0069(17) -0.0008(17)
C41 0.0321(19) 0.0241(18) 0.028(2) -0.0022(15) 0.0058(15) 0.0014(15)
C117 0.039(2) 0.0256(18) 0.033(2) -0.0021(16) 0.0100(17) 0.0024(16)
C72 0.044(2) 0.031(2) 0.036(2) 0.0006(17) 0.0055(18) -0.0012(18)
C115 0.058(3) 0.0238(19) 0.035(2) -0.0049(17) 0.006(2) -0.0084(19)
C105 0.043(2) 0.0262(19) 0.037(2) -0.0026(17) 0.0042(18) -0.0010(17)
C79 0.035(2) 0.033(2) 0.031(2) 0.0009(17) 0.0031(16) -0.0023(17)
C19 0.040(2) 0.0221(17) 0.032(2) -0.0046(16) 0.0062(17) -0.0056(16)
C116 0.038(2) 0.032(2) 0.033(2) -0.0007(17) 0.0108(17) -0.0072(17)
C73 0.0305(18) 0.0256(18) 0.027(2) -0.0005(15) 0.0048(15) 0.0006(15)
C49 0.055(3) 0.0226(19) 0.040(2) -0.0011(17) 0.016(2) 0.0038(18)
C12 0.037(2) 0.0270(18) 0.0213(19) 0.0035(15) 0.0073(15) 0.0018(16)
C6 0.0323(19) 0.0281(19) 0.034(2) 0.0003(17) 0.0083(16) 0.0014(16)
C5 0.044(2) 0.032(2) 0.033(2) -0.0023(17) 0.0039(18) 0.0056(18)
C119 0.040(2) 0.0262(19) 0.028(2) -0.0044(15) 0.0059(16) -0.0020(16)
C65 0.048(2) 0.036(2) 0.038(2) -0.0042(19) 0.008(2) 0.0033(19)
C93 0.052(2) 0.031(2) 0.033(2) -0.0031(17) 0.0090(18) -0.0153(19)
C16 0.054(3) 0.027(2) 0.039(2) 0.0006(18) 0.016(2) 0.0064(19)
C2 0.0303(18) 0.037(2) 0.036(2) 0.0031(18) 0.0044(16) 0.0010(17)
C51 0.041(2) 0.0243(17) 0.031(2) -0.0023(16) 0.0018(16) 0.0008(16)
C50 0.038(2) 0.0288(19) 0.036(2) 0.0012(17) 0.0072(17) 0.0046(17)
C46 0.040(2) 0.032(2) 0.033(2) 0.0025(17) 0.0075(17) -0.0025(17)
C74 0.0291(18) 0.0265(19) 0.028(2) -0.0021(15) 0.0049(15) -0.0021(15)
C53 0.040(2) 0.0248(18) 0.032(2) 0.0001(16) 0.0048(17) 0.0007(16)
C4 0.053(3) 0.035(2) 0.034(2) 0.0039(18) 0.0022(19) -0.012(2)
C82 0.055(3) 0.027(2) 0.038(2) -0.0057(18) 0.008(2) -0.0098(19)
C68 0.041(2) 0.045(2) 0.031(2) -0.0002(19) 0.0027(18) 0.003(2)
C15 0.059(3) 0.031(2) 0.037(2) -0.0070(18) 0.011(2) -0.014(2)
C118 0.042(2) 0.0276(19) 0.032(2) -0.0022(16) 0.0067(17) 0.0001(17)
C83 0.044(2) 0.035(2) 0.030(2) -0.0057(17) 0.0108(17) -0.0044(18)
C32 0.051(3) 0.048(3) 0.035(2) -0.002(2) 0.003(2) -0.004(2)
C20 0.043(2) 0.0276(19) 0.029(2) -0.0051(16) 0.0090(17) -0.0037(17)
C38 0.051(2) 0.031(2) 0.031(2) -0.0003(17) 0.0023(19) 0.0018(19)
C14 0.045(2) 0.041(2) 0.031(2) 0.0016(19) 0.0014(18) -0.011(2)
C37 0.065(3) 0.030(2) 0.033(2) 0.0017(18) 0.008(2) -0.011(2)
C84 0.043(2) 0.0285(19) 0.034(2) -0.0020(17) 0.0125(18) 0.0009(18)
C17 0.040(2) 0.034(2) 0.032(2) -0.0001(17) 0.0041(17) 0.0061(18)
C112 0.035(2) 0.033(2) 0.033(2) -0.0002(17) 0.0039(16) -0.0010(17)
C52 0.044(2) 0.0224(18) 0.030(2) -0.0003(15) 0.0042(17) -0.0012(16)
C85 0.040(2) 0.0277(19) 0.031(2) -0.0019(16) 0.0098(17) -0.0013(16)
C101 0.038(2) 0.041(2) 0.045(3) -0.005(2) 0.0039(19) 0.0059(19)
C126 0.052(2) 0.0226(18) 0.034(2) 0.0003(16) -0.0018(18) -0.0021(17)
C18 0.0330(19) 0.032(2) 0.031(2) -0.0055(16) 0.0014(16) -0.0007(16)
C23 0.039(2) 0.033(2) 0.037(2) -0.0035(18) 0.0095(18) 0.0025(17)
C86 0.044(2) 0.033(2) 0.030(2) -0.0010(17) 0.0052(18) -0.0015(18)
C56 0.040(2) 0.032(2) 0.037(2) -0.0011(18) 0.0061(18) 0.0095(17)
C113 0.043(2) 0.040(2) 0.039(2) -0.0042(19) 0.0071(19) 0.0073(19)
C25 0.053(2) 0.033(2) 0.030(2) -0.0005(17) 0.0025(19) -0.0057(19)
C3 0.036(2) 0.043(2) 0.044(3) 0.010(2) 0.0034(18) -0.0054(19)
C35 0.035(2) 0.042(2) 0.039(2) 0.0003(19) 0.0109(18) -0.0011(18)
C81 0.066(3) 0.030(2) 0.034(2) -0.0080(18) 0.006(2) 0.009(2)
C47 0.042(2) 0.037(2) 0.040(2) -0.0021(19) 0.0024(19) -0.0112(19)
C28 0.065(3) 0.038(2) 0.039(3) -0.001(2) 0.014(2) 0.005(2)
C114 0.062(3) 0.033(2) 0.032(2) -0.0075(18) 0.010(2) 0.006(2)
C80 0.049(2) 0.040(2) 0.038(2) -0.0050(19) 0.008(2) 0.007(2)
C71 0.061(3) 0.035(2) 0.043(3) 0.008(2) 0.013(2) 0.001(2)
C30 0.106(5) 0.051(3) 0.034(3) -0.017(2) 0.018(3) -0.025(3)
C104 0.061(3) 0.031(2) 0.046(3) 0.001(2) 0.016(2) 0.003(2)
C122 0.045(2) 0.042(2) 0.031(2) -0.0060(18) 0.0055(18) -0.013(2)
C58 0.066(3) 0.033(2) 0.029(2) 0.0008(18) 0.005(2) 0.008(2)
C48 0.063(3) 0.028(2) 0.039(2) -0.0064(18) 0.016(2) -0.013(2)
C103 0.079(4) 0.037(2) 0.042(3) 0.012(2) 0.017(3) 0.022(3)
C61 0.052(3) 0.043(3) 0.048(3) -0.008(2) 0.006(2) 0.012(2)
C70 0.083(4) 0.038(2) 0.037(3) 0.014(2) 0.013(2) 0.019(3)
C124 0.059(3) 0.041(2) 0.036(2) 0.003(2) 0.010(2) -0.004(2)
C31 0.069(3) 0.068(3) 0.039(3) -0.010(3) 0.004(2) -0.017(3)
C131 0.057(3) 0.056(3) 0.046(3) -0.013(2) 0.005(2) -0.019(2)
C69 0.057(3) 0.060(3) 0.037(3) 0.010(2) 0.000(2) 0.020(3)
C36 0.043(2) 0.044(3) 0.047(3) 0.006(2) 0.013(2) -0.015(2)
C94 0.054(3) 0.052(3) 0.046(3) 0.000(2) 0.006(2) -0.010(2)
C26 0.072(3) 0.045(3) 0.028(2) -0.0032(19) 0.006(2) 0.001(2)
C91 0.059(3) 0.048(3) 0.027(2) 0.0021(19) 0.005(2) -0.007(2)
C129 0.081(4) 0.041(3) 0.039(3) -0.014(2) -0.007(3) 0.015(3)
C59 0.094(4) 0.044(3) 0.026(2) 0.002(2) 0.007(2) 0.017(3)
C98 0.063(3) 0.044(3) 0.050(3) 0.007(2) 0.016(2) 0.005(2)
C130 0.070(3) 0.052(3) 0.047(3) -0.018(2) 0.002(3) -0.016(3)
C127 0.050(3) 0.083(4) 0.053(3) -0.033(3) -0.008(2) 0.013(3)
C96 0.103(5) 0.045(3) 0.032(3) -0.005(2) 0.002(3) -0.021(3)
C29 0.090(4) 0.042(3) 0.043(3) -0.011(2) 0.023(3) 0.004(3)
C64 0.053(3) 0.056(3) 0.045(3) -0.002(2) 0.002(2) -0.007(2)
C97 0.094(5) 0.043(3) 0.044(3) -0.001(2) 0.018(3) 0.000(3)
C95 0.062(3) 0.058(3) 0.069(4) 0.005(3) -0.009(3) -0.014(3)
C102 0.053(3) 0.059(3) 0.049(3) 0.003(2) -0.004(2) 0.021(3)
C62 0.072(4) 0.055(3) 0.056(3) -0.015(3) 0.015(3) 0.011(3)
C89 0.064(3) 0.044(3) 0.041(3) 0.002(2) 0.007(2) -0.023(2)
C63 0.077(4) 0.057(3) 0.045(3) -0.017(3) 0.006(3) -0.010(3)
C125 0.079(4) 0.065(3) 0.026(2) 0.006(2) 0.005(2) -0.013(3)
C128 0.058(3) 0.096(5) 0.070(4) -0.044(4) -0.002(3) 0.024(3)
C92 0.100(5) 0.071(4) 0.046(3) 0.020(3) 0.002(3) -0.016(4)

loop_
_atom_type_symbol
_atom_type_description
_atom_type_scat_dispersion_real
_atom_type_scat_dispersion_imag
_atom_type_scat_source
C C 0.0181 0.0091 'International Tables Vol C Tables 4.2.6.8 and 6.1.1.4'
H H 0 0 'International Tables Vol C Tables 4.2.6.8 and 6.1.1.4'
N N 0.0311 0.018 'International Tables Vol C Tables 4.2.6.8 and 6.1.1.4'
O O 0.0492 0.0322 'International Tables Vol C Tables 4.2.6.8 and 6.1.1.4'

loop_
_exptl_crystal_face_index_h
_exptl_crystal_face_index_k
_exptl_crystal_face_index_l
_exptl_crystal_face_perp_dist
0 0 -1 0.1756
1 -1 0 0.0213
-1 1 0 0.0213
-1 -17 -2 0.0381
1 17 2 0.0381
0 0 1 0.1657

loop_
_geom_angle_atom_site_label_1
_geom_angle_atom_site_label_2
_geom_angle_atom_site_label_3
_geom_angle
_geom_angle_site_symmetry_1
_geom_angle_site_symmetry_3
_geom_angle_publ_flag
C10 O9 C8 110.8(3) . . ?
C43 O44 C40 109.7(3) . . ?
C21 O22 C23 116.1(3) . . ?
C76 O77 C73 109.5(3) . . ?
C120 O121 C122 117.6(3) . . ?
C108 O107 C106 109.1(3) . . ?
C54 O55 C56 116.2(3) . . ?
C43 N42 C51 124.4(3) . . ?
C43 N42 C41 112.1(3) . . ?
C51 N42 C41 123.1(3) . . ?
C87 O88 C89 115.8(4) . . ?
C10 N11 C18 124.2(3) . . ?
C10 N11 C7 112.4(3) . . ?
C18 N11 C7 123.3(3) . . ?
C76 N75 C84 123.1(3) . . ?
C76 N75 C74 112.9(3) . . ?
C84 N75 C74 122.5(3) . . ?
C108 N109 C110 113.1(3) . . ?
C108 N109 C117 123.4(3) . . ?
C110 N109 C117 122.1(3) . . ?
C105 C100 C101 119.0(4) . . ?
C105 C100 C110 122.4(4) . . ?
C101 C100 C110 118.6(4) . . ?
O57 C54 O55 123.2(4) . . ?
O57 C54 C53 124.6(4) . . ?
O55 C54 C53 112.2(3) . . ?
C83 C78 C79 118.1(4) . . ?
C83 C78 C73 122.4(4) . . ?
C79 C78 C73 119.5(3) . . ?
O66 C43 O44 121.2(3) . . ?
O66 C43 N42 127.2(4) . . ?
O44 C43 N42 111.6(3) . . ?
O24 C21 O22 123.2(4) . . ?
O24 C21 C20 124.2(4) . . ?
O22 C21 C20 112.6(3) . . ?
C68 C67 C72 118.4(4) . . ?
C68 C67 C74 119.2(4) . . ?
C72 C67 C74 122.4(4) . . ?
N11 C7 C1 114.2(3) . . ?
N11 C7 C8 101.0(3) . . ?
C1 C7 C8 115.8(3) . . ?
N11 C7 H7 108.5 . . ?
C1 C7 H7 108.5 . . ?
C8 C7 H7 108.5 . . ?
O33 C10 O9 121.8(3) . . ?
O33 C10 N11 127.3(4) . . ?
O9 C10 N11 110.9(3) . . ?
O132 C108 N109 128.5(4) . . ?
O132 C108 O107 120.4(4) . . ?
N109 C108 O107 111.0(3) . . ?
O123 C120 O121 123.3(4) . . ?
O123 C120 C119 125.4(4) . . ?
O121 C120 C119 111.3(3) . . ?
O90 C87 O88 122.8(4) . . ?
O90 C87 C86 125.6(4) . . ?
O88 C87 C86 111.6(4) . . ?
C2 C1 C6 117.6(4) . . ?
C2 C1 C7 120.1(4) . . ?
C6 C1 C7 122.3(3) . . ?
O99 C76 N75 128.7(4) . . ?
O99 C76 O77 120.7(4) . . ?
N75 C76 O77 110.6(3) . . ?
C50 C45 C46 118.3(4) . . ?
C50 C45 C40 122.1(4) . . ?
C46 C45 C40 119.6(4) . . ?
C35 C34 C39 117.5(4) . . ?
C35 C34 C41 119.6(4) . . ?
C39 C34 C41 122.9(3) . . ?
N109 C110 C100 112.0(3) . . ?
N109 C110 C106 100.1(3) . . ?
C100 C110 C106 118.1(3) . . ?
N109 C110 H110 108.7 . . ?
C100 C110 H110 108.7 . . ?
C106 C110 H110 108.7 . . ?
C38 C39 C34 121.1(4) . . ?
C38 C39 H39 119.5 . . ?
C34 C39 H39 119.5 . . ?
C116 C111 C112 118.8(4) . . ?
C116 C111 C106 121.7(4) . . ?
C112 C111 C106 119.5(4) . . ?
C65 C60 C61 118.8(4) . . ?
C65 C60 C56 124.0(4) . . ?
C61 C60 C56 117.1(4) . . ?
C32 C27 C28 118.5(4) . . ?
C32 C27 C23 122.8(4) . . ?
C28 C27 C23 118.6(4) . . ?
O107 C106 C111 108.8(3) . . ?
O107 C106 C110 104.7(3) . . ?
C111 C106 C110 118.1(3) . . ?
O107 C106 H106 108.3 . . ?
C111 C106 H106 108.3 . . ?
C110 C106 H106 108.3 . . ?
O9 C8 C12 109.0(3) . . ?
O9 C8 C7 104.0(3) . . ?
C12 C8 C7 117.5(3) . . ?
O9 C8 H8 108.7 . . ?
C12 C8 H8 108.7 . . ?
C7 C8 H8 108.7 . . ?
O44 C40 C45 108.8(3) . . ?
O44 C40 C41 104.3(3) . . ?
C45 C40 C41 118.1(3) . . ?
O44 C40 H40 108.4 . . ?
C45 C40 H40 108.4 . . ?
C41 C40 H40 108.4 . . ?
C14 C13 C12 120.3(4) . . ?
C14 C13 H13 119.9 . . ?
C12 C13 H13 119.9 . . ?
N42 C41 C34 112.7(3) . . ?
N42 C41 C40 100.7(3) . . ?
C34 C41 C40 116.9(3) . . ?
N42 C41 H41 108.7 . . ?
C34 C41 H41 108.7 . . ?
C40 C41 H41 108.7 . . ?
N109 C117 C118 113.7(3) . . ?
N109 C117 H11A 108.8 . . ?
C118 C117 H11A 108.8 . . ?
N109 C117 H11B 108.8 . . ?
C118 C117 H11B 108.8 . . ?
H11A C117 H11B 107.7 . . ?
C71 C72 C67 120.9(5) . . ?
C71 C72 H72 119.5 . . ?
C67 C72 H72 119.5 . . ?
C114 C115 C116 120.4(4) . . ?
C114 C115 H115 119.8 . . ?
C116 C115 H115 119.8 . . ?
C104 C105 C100 121.0(5) . . ?
C104 C105 H105 119.5 . . ?
C100 C105 H105 119.5 . . ?
C80 C79 C78 120.3(4) . . ?
C80 C79 H79 119.9 . . ?
C78 C79 H79 119.9 . . ?
C18 C19 C25 108.9(4) . . ?
C18 C19 C20 111.4(3) . . ?
C25 C19 C20 112.6(3) . . ?
C18 C19 H19 107.9 . . ?
C25 C19 H19 107.9 . . ?
C20 C19 H19 107.9 . . ?
C115 C116 C111 120.4(4) . . ?
C115 C116 H116 119.8 . . ?
C111 C116 H116 119.8 . . ?
O77 C73 C78 109.2(3) . . ?
O77 C73 C74 104.5(3) . . ?
C78 C73 C74 117.5(3) . . ?
O77 C73 H73 108.4 . . ?
C78 C73 H73 108.4 . . ?
C74 C73 H73 108.4 . . ?
C50 C49 C48 119.4(4) . . ?
C50 C49 H49 120.3 . . ?
C48 C49 H49 120.3 . . ?
C17 C12 C13 118.9(4) . . ?
C17 C12 C8 122.1(4) . . ?
C13 C12 C8 119.1(4) . . ?
C5 C6 C1 121.0(4) . . ?
C5 C6 H6 119.5 . . ?
C1 C6 H6 119.5 . . ?
C4 C5 C6 120.4(4) . . ?
C4 C5 H5 119.8 . . ?
C6 C5 H5 119.8 . . ?
C120 C119 C118 114.0(4) . . ?
C120 C119 H11C 108.7 . . ?
C118 C119 H11C 108.7 . . ?
C120 C119 H11D 108.7 . . ?
C118 C119 H11D 108.7 . . ?
H11C C119 H11D 107.6 . . ?
C64 C65 C60 120.4(4) . . ?
C64 C65 H65 119.8 . . ?
C60 C65 H65 119.8 . . ?
C94 C93 C98 118.1(5) . . ?
C94 C93 C89 121.2(4) . . ?
C98 C93 C89 120.7(5) . . ?
C17 C16 C15 119.1(4) . . ?
C17 C16 H16 120.4 . . ?
C15 C16 H16 120.4 . . ?
C1 C2 C3 121.6(4) . . ?
C1 C2 H2 119.2 . . ?
C3 C2 H2 119.2 . . ?
N42 C51 C52 114.1(3) . . ?
N42 C51 H51A 108.7 . . ?
C52 C51 H51A 108.7 . . ?
N42 C51 H51B 108.7 . . ?
C52 C51 H51B 108.7 . . ?
H51A C51 H51B 107.6 . . ?
C49 C50 C45 121.5(4) . . ?
C49 C50 H50 119.2 . . ?
C45 C50 H50 119.2 . . ?
C47 C46 C45 120.6(4) . . ?
C47 C46 H46 119.7 . . ?
C45 C46 H46 119.7 . . ?
N75 C74 C67 112.2(3) . . ?
N75 C74 C73 100.1(3) . . ?
C67 C74 C73 117.8(3) . . ?
N75 C74 H74 108.8 . . ?
C67 C74 H74 108.8 . . ?
C73 C74 H74 108.8 . . ?
C54 C53 C52 112.7(3) . . ?
C54 C53 H53A 109.1 . . ?
C52 C53 H53A 109.1 . . ?
C54 C53 H53B 109.1 . . ?
C52 C53 H53B 109.1 . . ?
H53A C53 H53B 107.8 . . ?
C5 C4 C3 119.6(4) . . ?
C5 C4 H4 120.2 . . ?
C3 C4 H4 120.2 . . ?
C81 C82 C83 120.4(4) . . ?
C81 C82 H82 119.8 . . ?
C83 C82 H82 119.8 . . ?
C67 C68 C69 120.6(4) . . ?
C67 C68 H68 119.7 . . ?
C69 C68 H68 119.7 . . ?
C14 C15 C16 120.1(4) . . ?
C14 C15 H15 120 . . ?
C16 C15 H15 120 . . ?
C117 C118 C124 108.7(4) . . ?
C117 C118 C119 110.4(4) . . ?
C124 C118 C119 113.1(3) . . ?
C117 C118 H118 108.2 . . ?
C124 C118 H118 108.2 . . ?
C119 C118 H118 108.2 . . ?
C82 C83 C78 120.9(4) . . ?
C82 C83 H83 119.5 . . ?
C78 C83 H83 119.5 . . ?
C31 C32 C27 120.9(5) . . ?
C31 C32 H32 119.5 . . ?
C27 C32 H32 119.5 . . ?
C21 C20 C19 112.9(3) . . ?
C21 C20 H20A 109 . . ?
C19 C20 H20A 109 . . ?
C21 C20 H20B 109 . . ?
C19 C20 H20B 109 . . ?
H20A C20 H20B 107.8 . . ?
C37 C38 C39 120.0(4) . . ?
C37 C38 H38 120 . . ?
C39 C38 H38 120 . . ?
C15 C14 C13 120.6(4) . . ?
C15 C14 H14 119.7 . . ?
C13 C14 H14 119.7 . . ?
C36 C37 C38 119.9(4) . . ?
C36 C37 H37 120 . . ?
C38 C37 H37 120 . . ?
N75 C84 C85 113.5(3) . . ?
N75 C84 H84A 108.9 . . ?
C85 C84 H84A 108.9 . . ?
N75 C84 H84B 108.9 . . ?
C85 C84 H84B 108.9 . . ?
H84A C84 H84B 107.7 . . ?
C16 C17 C12 121.0(4) . . ?
C16 C17 H17 119.5 . . ?
C12 C17 H17 119.5 . . ?
C113 C112 C111 120.4(4) . . ?
C113 C112 H112 119.8 . . ?
C111 C112 H112 119.8 . . ?
C51 C52 C58 108.5(4) . . ?
C51 C52 C53 110.5(3) . . ?
C58 C52 C53 112.9(3) . . ?
C51 C52 H52 108.3 . . ?
C58 C52 H52 108.3 . . ?
C53 C52 H52 108.3 . . ?
C84 C85 C91 110.8(3) . . ?
C84 C85 C86 109.5(4) . . ?
C91 C85 C86 111.6(3) . . ?
C84 C85 H85 108.3 . . ?
C91 C85 H85 108.3 . . ?
C86 C85 H85 108.3 . . ?
C102 C101 C100 119.7(5) . . ?
C102 C101 H101 120.2 . . ?
C100 C101 H101 120.2 . . ?
C127 C126 C131 117.9(4) . . ?
C127 C126 C122 123.2(4) . . ?
C131 C126 C122 118.8(4) . . ?
N11 C18 C19 115.1(3) . . ?
N11 C18 H18A 108.5 . . ?
C19 C18 H18A 108.5 . . ?
N11 C18 H18B 108.5 . . ?
C19 C18 H18B 108.5 . . ?
H18A C18 H18B 107.5 . . ?
O22 C23 C27 109.1(4) . . ?
O22 C23 H23A 109.9 . . ?
C27 C23 H23A 109.9 . . ?
O22 C23 H23B 109.9 . . ?
C27 C23 H23B 109.9 . . ?
H23A C23 H23B 108.3 . . ?
C87 C86 C85 112.9(4) . . ?
C87 C86 H86A 109 . . ?
C85 C86 H86A 109 . . ?
C87 C86 H86B 109 . . ?
C85 C86 H86B 109 . . ?
H86A C86 H86B 107.8 . . ?
O55 C56 C60 110.5(4) . . ?
O55 C56 H56A 109.5 . . ?
C60 C56 H56A 109.5 . . ?
O55 C56 H56B 109.5 . . ?
C60 C56 H56B 109.5 . . ?
H56A C56 H56B 108.1 . . ?
C114 C113 C112 120.6(4) . . ?
C114 C113 H113 119.7 . . ?
C112 C113 H113 119.7 . . ?
C26 C25 C19 115.4(4) . . ?
C26 C25 H25A 108.4 . . ?
C19 C25 H25A 108.4 . . ?
C26 C25 H25B 108.4 . . ?
C19 C25 H25B 108.4 . . ?
H25A C25 H25B 107.5 . . ?
C4 C3 C2 119.7(4) . . ?
C4 C3 H3 120.1 . . ?
C2 C3 H3 120.1 . . ?
C36 C35 C34 121.4(4) . . ?
C36 C35 H35 119.3 . . ?
C34 C35 H35 119.3 . . ?
C82 C81 C80 119.3(4) . . ?
C82 C81 H81 120.4 . . ?
C80 C81 H81 120.4 . . ?
C48 C47 C46 120.3(4) . . ?
C48 C47 H47 119.8 . . ?
C46 C47 H47 119.8 . . ?
C29 C28 C27 120.9(5) . . ?
C29 C28 H28 119.5 . . ?
C27 C28 H28 119.5 . . ?
C113 C114 C115 119.5(4) . . ?
C113 C114 H114 120.3 . . ?
C115 C114 H114 120.3 . . ?
C79 C80 C81 120.9(4) . . ?
C79 C80 H80 119.5 . . ?
C81 C80 H80 119.5 . . ?
C70 C71 C72 120.3(5) . . ?
C70 C71 H71 119.9 . . ?
C72 C71 H71 119.9 . . ?
C29 C30 C31 119.8(5) . . ?
C29 C30 H30 120.1 . . ?
C31 C30 H30 120.1 . . ?
C103 C104 C105 119.8(5) . . ?
C103 C104 H104 120.1 . . ?
C105 C104 H104 120.1 . . ?
O121 C122 C126 110.7(4) . . ?
O121 C122 H12A 109.5 . . ?
C126 C122 H12A 109.5 . . ?
O121 C122 H12B 109.5 . . ?
C126 C122 H12B 109.5 . . ?
H12A C122 H12B 108.1 . . ?
C59 C58 C52 114.9(4) . . ?
C59 C58 H58A 108.5 . . ?
C52 C58 H58A 108.5 . . ?
C59 C58 H58B 108.5 . . ?
C52 C58 H58B 108.5 . . ?
H58A C58 H58B 107.5 . . ?
C47 C48 C49 119.9(4) . . ?
C47 C48 H48 120.1 . . ?
C49 C48 H48 120.1 . . ?
C102 C103 C104 119.6(4) . . ?
C102 C103 H103 120.2 . . ?
C104 C103 H103 120.2 . . ?
C62 C61 C60 120.5(5) . . ?
C62 C61 H61 119.7 . . ?
C60 C61 H61 119.7 . . ?
C71 C70 C69 119.3(4) . . ?
C71 C70 H70 120.3 . . ?
C69 C70 H70 120.3 . . ?
C125 C124 C118 116.0(4) . . ?
C125 C124 H12C 108.3 . . ?
C118 C124 H12C 108.3 . . ?
C125 C124 H12D 108.3 . . ?
C118 C124 H12D 108.3 . . ?
H12C C124 H12D 107.4 . . ?
C32 C31 C30 119.9(6) . . ?
C32 C31 H31 120 . . ?
C30 C31 H31 120 . . ?
C130 C131 C126 121.7(5) . . ?
C130 C131 H131 119.1 . . ?
C126 C131 H131 119.1 . . ?
C70 C69 C68 120.5(5) . . ?
C70 C69 H69 119.8 . . ?
C68 C69 H69 119.8 . . ?
C37 C36 C35 120.0(4) . . ?
C37 C36 H36 120 . . ?
C35 C36 H36 120 . . ?
C93 C94 C95 120.3(5) . . ?
C93 C94 H94 119.8 . . ?
C95 C94 H94 119.8 . . ?
C25 C26 H26A 109.5 . . ?
C25 C26 H26B 109.5 . . ?
H26A C26 H26B 109.5 . . ?
C25 C26 H26C 109.5 . . ?
H26A C26 H26C 109.5 . . ?
H26B C26 H26C 109.5 . . ?
C85 C91 C92 113.9(4) . . ?
C85 C91 H91A 108.8 . . ?
C92 C91 H91A 108.8 . . ?
C85 C91 H91B 108.8 . . ?
C92 C91 H91B 108.8 . . ?
H91A C91 H91B 107.7 . . ?
C130 C129 C128 119.8(5) . . ?
C130 C129 H129 120.1 . . ?
C128 C129 H129 120.1 . . ?
C58 C59 H59A 109.5 . . ?
C58 C59 H59B 109.5 . . ?
H59A C59 H59B 109.5 . . ?
C58 C59 H59C 109.5 . . ?
H59A C59 H59C 109.5 . . ?
H59B C59 H59C 109.5 . . ?
C97 C98 C93 121.8(6) . . ?
C97 C98 H98 119.1 . . ?
C93 C98 H98 119.1 . . ?
C129 C130 C131 119.8(5) . . ?
C129 C130 H130 120.1 . . ?
C131 C130 H130 120.1 . . ?
C126 C127 C128 120.4(5) . . ?
C126 C127 H127 119.8 . . ?
C128 C127 H127 119.8 . . ?
C95 C96 C97 120.3(5) . . ?
C95 C96 H96 119.9 . . ?
C97 C96 H96 119.9 . . ?
C28 C29 C30 119.9(5) . . ?
C28 C29 H29 120 . . ?
C30 C29 H29 120 . . ?
C65 C64 C63 120.7(5) . . ?
C65 C64 H64 119.6 . . ?
C63 C64 H64 119.6 . . ?
C98 C97 C96 119.4(5) . . ?
C98 C97 H97 120.3 . . ?
C96 C97 H97 120.3 . . ?
C96 C95 C94 120.1(6) . . ?
C96 C95 H95 120 . . ?
C94 C95 H95 120 . . ?
C103 C102 C101 121.0(5) . . ?
C103 C102 H102 119.5 . . ?
C101 C102 H102 119.5 . . ?
C63 C62 C61 120.6(5) . . ?
C63 C62 H62 119.7 . . ?
C61 C62 H62 119.7 . . ?
O88 C89 C93 113.0(4) . . ?
O88 C89 H89A 109 . . ?
C93 C89 H89A 109 . . ?
O88 C89 H89B 109 . . ?
C93 C89 H89B 109 . . ?
H89A C89 H89B 107.8 . . ?
C62 C63 C64 119.0(5) . . ?
C62 C63 H63 120.5 . . ?
C64 C63 H63 120.5 . . ?
C124 C125 H12E 109.5 . . ?
C124 C125 H12F 109.5 . . ?
H12E C125 H12F 109.5 . . ?
C124 C125 H12G 109.5 . . ?
H12E C125 H12G 109.5 . . ?
H12F C125 H12G 109.5 . . ?
C129 C128 C127 120.2(6) . . ?
C129 C128 H128 119.9 . . ?
C127 C128 H128 119.9 . . ?
C91 C92 H92A 109.5 . . ?
C91 C92 H92B 109.5 . . ?
H92A C92 H92B 109.5 . . ?
C91 C92 H92C 109.5 . . ?
H92A C92 H92C 109.5 . . ?
H92B C92 H92C 109.5 . . ?

loop_
_geom_bond_atom_site_label_1
_geom_bond_atom_site_label_2
_geom_bond_distance
_geom_bond_site_symmetry_2
_geom_bond_publ_flag
O9 C10 1.342(5) . ?
O9 C8 1.448(5) . ?
O44 C43 1.338(5) . ?
O44 C40 1.453(5) . ?
O22 C21 1.338(5) . ?
O22 C23 1.451(5) . ?
O77 C76 1.357(5) . ?
O77 C73 1.445(5) . ?
O121 C120 1.342(5) . ?
O121 C122 1.446(5) . ?
O107 C108 1.355(5) . ?
O107 C106 1.455(5) . ?
O55 C54 1.345(5) . ?
O55 C56 1.445(5) . ?
O66 C43 1.234(5) . ?
O132 C108 1.226(5) . ?
O33 C10 1.223(5) . ?
O24 C21 1.207(5) . ?
O99 C76 1.225(5) . ?
O57 C54 1.199(5) . ?
N42 C43 1.339(5) . ?
N42 C51 1.450(5) . ?
N42 C41 1.460(5) . ?
O88 C87 1.349(5) . ?
O88 C89 1.454(6) . ?
N11 C10 1.343(5) . ?
N11 C18 1.454(5) . ?
N11 C7 1.462(5) . ?
N75 C76 1.334(6) . ?
N75 C84 1.461(5) . ?
N75 C74 1.462(5) . ?
O123 C120 1.200(5) . ?
N109 C108 1.323(5) . ?
N109 C110 1.464(5) . ?
N109 C117 1.466(5) . ?
O90 C87 1.195(6) . ?
C100 C105 1.386(6) . ?
C100 C101 1.391(6) . ?
C100 C110 1.525(6) . ?
C54 C53 1.501(6) . ?
C78 C83 1.387(6) . ?
C78 C79 1.401(6) . ?
C78 C73 1.498(5) . ?
C21 C20 1.508(6) . ?
C67 C68 1.383(6) . ?
C67 C72 1.390(6) . ?
C67 C74 1.517(5) . ?
C7 C1 1.512(5) . ?
C7 C8 1.572(5) . ?
C7 H7 1 . ?
C120 C119 1.497(6) . ?
C87 C86 1.509(6) . ?
C1 C2 1.382(5) . ?
C1 C6 1.394(6) . ?
C45 C50 1.387(6) . ?
C45 C46 1.392(6) . ?
C45 C40 1.498(5) . ?
C34 C35 1.390(6) . ?
C34 C39 1.396(6) . ?
C34 C41 1.515(5) . ?
C110 C106 1.557(6) . ?
C110 H110 1 . ?
C39 C38 1.383(6) . ?
C39 H39 0.95 . ?
C111 C116 1.388(6) . ?
C111 C112 1.390(6) . ?
C111 C106 1.508(5) . ?
C60 C65 1.389(7) . ?
C60 C61 1.392(6) . ?
C60 C56 1.497(6) . ?
C27 C32 1.386(7) . ?
C27 C28 1.389(6) . ?
C27 C23 1.506(6) . ?
C106 H106 1 . ?
C8 C12 1.503(6) . ?
C8 H8 1 . ?
C40 C41 1.563(6) . ?
C40 H40 1 . ?
C13 C14 1.389(6) . ?
C13 C12 1.393(6) . ?
C13 H13 0.95 . ?
C41 H41 1 . ?
C117 C118 1.519(6) . ?
C117 H11A 0.99 . ?
C117 H11B 0.99 . ?
C72 C71 1.381(6) . ?
C72 H72 0.95 . ?
C115 C114 1.380(7) . ?
C115 C116 1.385(6) . ?
C115 H115 0.95 . ?
C105 C104 1.385(6) . ?
C105 H105 0.95 . ?
C79 C80 1.376(6) . ?
C79 H79 0.95 . ?
C19 C18 1.517(5) . ?
C19 C25 1.528(6) . ?
C19 C20 1.531(6) . ?
C19 H19 1 . ?
C116 H116 0.95 . ?
C73 C74 1.565(6) . ?
C73 H73 1 . ?
C49 C50 1.382(6) . ?
C49 C48 1.393(7) . ?
C49 H49 0.95 . ?
C12 C17 1.390(6) . ?
C6 C5 1.379(6) . ?
C6 H6 0.95 . ?
C5 C4 1.374(6) . ?
C5 H5 0.95 . ?
C119 C118 1.533(5) . ?
C119 H11C 0.99 . ?
C119 H11D 0.99 . ?
C65 C64 1.380(7) . ?
C65 H65 0.95 . ?
C93 C94 1.384(7) . ?
C93 C98 1.386(6) . ?
C93 C89 1.485(7) . ?
C16 C17 1.390(6) . ?
C16 C15 1.401(7) . ?
C16 H16 0.95 . ?
C2 C3 1.386(6) . ?
C2 H2 0.95 . ?
C51 C52 1.527(6) . ?
C51 H51A 0.99 . ?
C51 H51B 0.99 . ?
C50 H50 0.95 . ?
C46 C47 1.388(6) . ?
C46 H46 0.95 . ?
C74 H74 1 . ?
C53 C52 1.534(5) . ?
C53 H53A 0.99 . ?
C53 H53B 0.99 . ?
C4 C3 1.380(7) . ?
C4 H4 0.95 . ?
C82 C81 1.373(7) . ?
C82 C83 1.382(6) . ?
C82 H82 0.95 . ?
C68 C69 1.385(7) . ?
C68 H68 0.95 . ?
C15 C14 1.370(7) . ?
C15 H15 0.95 . ?
C118 C124 1.528(6) . ?
C118 H118 1 . ?
C83 H83 0.95 . ?
C32 C31 1.374(7) . ?
C32 H32 0.95 . ?
C20 H20A 0.99 . ?
C20 H20B 0.99 . ?
C38 C37 1.377(7) . ?
C38 H38 0.95 . ?
C14 H14 0.95 . ?
C37 C36 1.375(7) . ?
C37 H37 0.95 . ?
C84 C85 1.520(6) . ?
C84 H84A 0.99 . ?
C84 H84B 0.99 . ?
C17 H17 0.95 . ?
C112 C113 1.383(6) . ?
C112 H112 0.95 . ?
C52 C58 1.529(6) . ?
C52 H52 1 . ?
C85 C91 1.525(6) . ?
C85 C86 1.530(6) . ?
C85 H85 1 . ?
C101 C102 1.389(7) . ?
C101 H101 0.95 . ?
C126 C127 1.369(7) . ?
C126 C131 1.381(7) . ?
C126 C122 1.494(6) . ?
C18 H18A 0.99 . ?
C18 H18B 0.99 . ?
C23 H23A 0.99 . ?
C23 H23B 0.99 . ?
C86 H86A 0.99 . ?
C86 H86B 0.99 . ?
C56 H56A 0.99 . ?
C56 H56B 0.99 . ?
C113 C114 1.375(7) . ?
C113 H113 0.95 . ?
C25 C26 1.517(6) . ?
C25 H25A 0.99 . ?
C25 H25B 0.99 . ?
C3 H3 0.95 . ?
C35 C36 1.381(6) . ?
C35 H35 0.95 . ?
C81 C80 1.380(7) . ?
C81 H81 0.95 . ?
C47 C48 1.375(7) . ?
C47 H47 0.95 . ?
C28 C29 1.377(7) . ?
C28 H28 0.95 . ?
C114 H114 0.95 . ?
C80 H80 0.95 . ?
C71 C70 1.378(8) . ?
C71 H71 0.95 . ?
C30 C29 1.379(9) . ?
C30 C31 1.388(9) . ?
C30 H30 0.95 . ?
C104 C103 1.383(8) . ?
C104 H104 0.95 . ?
C122 H12A 0.99 . ?
C122 H12B 0.99 . ?
C58 C59 1.528(7) . ?
C58 H58A 0.99 . ?
C58 H58B 0.99 . ?
C48 H48 0.95 . ?
C103 C102 1.377(8) . ?
C103 H103 0.95 . ?
C61 C62 1.385(8) . ?
C61 H61 0.95 . ?
C70 C69 1.380(8) . ?
C70 H70 0.95 . ?
C124 C125 1.498(8) . ?
C124 H12C 0.99 . ?
C124 H12D 0.99 . ?
C31 H31 0.95 . ?
C131 C130 1.377(7) . ?
C131 H131 0.95 . ?
C69 H69 0.95 . ?
C36 H36 0.95 . ?
C94 C95 1.391(8) . ?
C94 H94 0.95 . ?
C26 H26A 0.98 . ?
C26 H26B 0.98 . ?
C26 H26C 0.98 . ?
C91 C92 1.525(8) . ?
C91 H91A 0.99 . ?
C91 H91B 0.99 . ?
C129 C130 1.354(8) . ?
C129 C128 1.371(8) . ?
C129 H129 0.95 . ?
C59 H59A 0.98 . ?
C59 H59B 0.98 . ?
C59 H59C 0.98 . ?
C98 C97 1.369(8) . ?
C98 H98 0.95 . ?
C130 H130 0.95 . ?
C127 C128 1.396(8) . ?
C127 H127 0.95 . ?
C96 C95 1.369(9) . ?
C96 C97 1.376(9) . ?
C96 H96 0.95 . ?
C29 H29 0.95 . ?
C64 C63 1.391(8) . ?
C64 H64 0.95 . ?
C97 H97 0.95 . ?
C95 H95 0.95 . ?
C102 H102 0.95 . ?
C62 C63 1.380(9) . ?
C62 H62 0.95 . ?
C89 H89A 0.99 . ?
C89 H89B 0.99 . ?
C63 H63 0.95 . ?
C125 H12E 0.98 . ?
C125 H12F 0.98 . ?
C125 H12G 0.98 . ?
C128 H128 0.95 . ?
C92 H92A 0.98 . ?
C92 H92B 0.98 . ?
C92 H92C 0.98 . ?

loop_
_geom_torsion_atom_site_label_1
_geom_torsion_atom_site_label_2
_geom_torsion_atom_site_label_3
_geom_torsion_atom_site_label_4
_geom_torsion
_geom_torsion_site_symmetry_1
_geom_torsion_site_symmetry_2
_geom_torsion_site_symmetry_3
_geom_torsion_site_symmetry_4
_geom_torsion_publ_flag
C56 O55 C54 O57 -3.2(6) . . . . ?
C56 O55 C54 C53 177.6(3) . . . . ?
C40 O44 C43 O66 174.4(3) . . . . ?
C40 O44 C43 N42 -8.4(4) . . . . ?
C51 N42 C43 O66 4.4(6) . . . . ?
C41 N42 C43 O66 177.0(4) . . . . ?
C51 N42 C43 O44 -172.6(3) . . . . ?
C41 N42 C43 O44 0.0(4) . . . . ?
C23 O22 C21 O24 -3.6(6) . . . . ?
C23 O22 C21 C20 175.7(3) . . . . ?
C10 N11 C7 C1 -120.0(3) . . . . ?
C18 N11 C7 C1 55.6(5) . . . . ?
C10 N11 C7 C8 5.0(4) . . . . ?
C18 N11 C7 C8 -179.4(3) . . . . ?
C8 O9 C10 O33 174.2(3) . . . . ?
C8 O9 C10 N11 -7.5(4) . . . . ?
C18 N11 C10 O33 3.7(6) . . . . ?
C7 N11 C10 O33 179.3(4) . . . . ?
C18 N11 C10 O9 -174.4(3) . . . . ?
C7 N11 C10 O9 1.1(4) . . . . ?
C110 N109 C108 O132 175.9(4) . . . . ?
C117 N109 C108 O132 8.8(6) . . . . ?
C110 N109 C108 O107 -2.5(4) . . . . ?
C117 N109 C108 O107 -169.6(3) . . . . ?
C106 O107 C108 O132 174.1(3) . . . . ?
C106 O107 C108 N109 -7.3(4) . . . . ?
C122 O121 C120 O123 -3.0(6) . . . . ?
C122 O121 C120 C119 176.9(3) . . . . ?
C89 O88 C87 O90 3.6(6) . . . . ?
C89 O88 C87 C86 -175.3(3) . . . . ?
N11 C7 C1 C2 -144.7(4) . . . . ?
C8 C7 C1 C2 98.6(4) . . . . ?
N11 C7 C1 C6 35.8(5) . . . . ?
C8 C7 C1 C6 -80.9(5) . . . . ?
C84 N75 C76 O99 10.2(6) . . . . ?
C74 N75 C76 O99 176.1(4) . . . . ?
C84 N75 C76 O77 -168.0(3) . . . . ?
C74 N75 C76 O77 -2.1(4) . . . . ?
C73 O77 C76 O99 173.0(3) . . . . ?
C73 O77 C76 N75 -8.6(4) . . . . ?
C108 N109 C110 C100 -115.9(4) . . . . ?
C117 N109 C110 C100 51.4(5) . . . . ?
C108 N109 C110 C106 10.1(4) . . . . ?
C117 N109 C110 C106 177.4(3) . . . . ?
C105 C100 C110 N109 43.5(5) . . . . ?
C101 C100 C110 N109 -134.2(4) . . . . ?
C105 C100 C110 C106 -72.0(5) . . . . ?
C101 C100 C110 C106 110.3(4) . . . . ?
C35 C34 C39 C38 -0.2(6) . . . . ?
C41 C34 C39 C38 178.1(4) . . . . ?
C108 O107 C106 C111 140.2(3) . . . . ?
C108 O107 C106 C110 13.2(4) . . . . ?
C116 C111 C106 O107 -31.9(5) . . . . ?
C112 C111 C106 O107 146.9(4) . . . . ?
C116 C111 C106 C110 87.1(5) . . . . ?
C112 C111 C106 C110 -94.1(4) . . . . ?
N109 C110 C106 O107 -13.4(3) . . . . ?
C100 C110 C106 O107 108.4(4) . . . . ?
N109 C110 C106 C111 -134.4(3) . . . . ?
C100 C110 C106 C111 -12.6(5) . . . . ?
C10 O9 C8 C12 136.2(3) . . . . ?
C10 O9 C8 C7 10.1(4) . . . . ?
N11 C7 C8 O9 -8.7(3) . . . . ?
C1 C7 C8 O9 115.3(3) . . . . ?
N11 C7 C8 C12 -129.1(3) . . . . ?
C1 C7 C8 C12 -5.2(5) . . . . ?
C43 O44 C40 C45 139.5(3) . . . . ?
C43 O44 C40 C41 12.5(4) . . . . ?
C50 C45 C40 O44 -33.5(5) . . . . ?
C46 C45 C40 O44 144.4(3) . . . . ?
C50 C45 C40 C41 85.0(5) . . . . ?
C46 C45 C40 C41 -97.1(4) . . . . ?
C43 N42 C41 C34 -117.9(4) . . . . ?
C51 N42 C41 C34 54.8(5) . . . . ?
C43 N42 C41 C40 7.4(4) . . . . ?
C51 N42 C41 C40 -179.8(3) . . . . ?
C35 C34 C41 N42 -139.7(4) . . . . ?
C39 C34 C41 N42 42.1(5) . . . . ?
C35 C34 C41 C40 104.3(4) . . . . ?
C39 C34 C41 C40 -73.9(5) . . . . ?
O44 C40 C41 N42 -11.5(3) . . . . ?
C45 C40 C41 N42 -132.4(3) . . . . ?
O44 C40 C41 C34 111.0(4) . . . . ?
C45 C40 C41 C34 -9.9(5) . . . . ?
C108 N109 C117 C118 -141.1(4) . . . . ?
C110 N109 C117 C118 52.9(5) . . . . ?
C68 C67 C72 C71 0.5(6) . . . . ?
C74 C67 C72 C71 -177.4(4) . . . . ?
C101 C100 C105 C104 -0.4(6) . . . . ?
C110 C100 C105 C104 -178.1(4) . . . . ?
C83 C78 C79 C80 1.2(6) . . . . ?
C73 C78 C79 C80 -179.1(4) . . . . ?
C114 C115 C116 C111 0.6(7) . . . . ?
C112 C111 C116 C115 -1.1(6) . . . . ?
C106 C111 C116 C115 177.8(4) . . . . ?
C76 O77 C73 C78 141.4(3) . . . . ?
C76 O77 C73 C74 14.8(4) . . . . ?
C83 C78 C73 O77 -29.8(5) . . . . ?
C79 C78 C73 O77 150.5(4) . . . . ?
C83 C78 C73 C74 88.9(5) . . . . ?
C79 C78 C73 C74 -90.7(4) . . . . ?
C14 C13 C12 C17 2.2(6) . . . . ?
C14 C13 C12 C8 -176.9(4) . . . . ?
O9 C8 C12 C17 -36.2(5) . . . . ?
C7 C8 C12 C17 81.6(5) . . . . ?
O9 C8 C12 C13 142.8(4) . . . . ?
C7 C8 C12 C13 -99.4(4) . . . . ?
C2 C1 C6 C5 -0.4(6) . . . . ?
C7 C1 C6 C5 179.0(4) . . . . ?
C1 C6 C5 C4 -0.7(7) . . . . ?
O123 C120 C119 C118 41.3(6) . . . . ?
O121 C120 C119 C118 -138.6(3) . . . . ?
C61 C60 C65 C64 -1.0(7) . . . . ?
C56 C60 C65 C64 177.7(4) . . . . ?
C6 C1 C2 C3 1.3(6) . . . . ?
C7 C1 C2 C3 -178.2(4) . . . . ?
C43 N42 C51 C52 -136.6(4) . . . . ?
C41 N42 C51 C52 51.6(5) . . . . ?
C48 C49 C50 C45 -0.6(7) . . . . ?
C46 C45 C50 C49 -1.2(6) . . . . ?
C40 C45 C50 C49 176.7(4) . . . . ?
C50 C45 C46 C47 2.1(6) . . . . ?
C40 C45 C46 C47 -175.9(4) . . . . ?
C76 N75 C74 C67 -115.0(4) . . . . ?
C84 N75 C74 C67 51.0(5) . . . . ?
C76 N75 C74 C73 10.6(4) . . . . ?
C84 N75 C74 C73 176.7(3) . . . . ?
C68 C67 C74 N75 -132.7(4) . . . . ?
C72 C67 C74 N75 45.2(5) . . . . ?
C68 C67 C74 C73 112.0(4) . . . . ?
C72 C67 C74 C73 -70.1(5) . . . . ?
O77 C73 C74 N75 -14.6(3) . . . . ?
C78 C73 C74 N75 -135.9(3) . . . . ?
O77 C73 C74 C67 107.1(4) . . . . ?
C78 C73 C74 C67 -14.1(5) . . . . ?
O57 C54 C53 C52 51.2(6) . . . . ?
O55 C54 C53 C52 -129.6(4) . . . . ?
C6 C5 C4 C3 0.9(7) . . . . ?
C72 C67 C68 C69 -0.5(6) . . . . ?
C74 C67 C68 C69 177.5(4) . . . . ?
C17 C16 C15 C14 1.4(7) . . . . ?
N109 C117 C118 C124 -172.8(3) . . . . ?
N109 C117 C118 C119 62.6(4) . . . . ?
C120 C119 C118 C117 -160.8(3) . . . . ?
C120 C119 C118 C124 77.1(5) . . . . ?
C81 C82 C83 C78 1.3(7) . . . . ?
C79 C78 C83 C82 -1.5(7) . . . . ?
C73 C78 C83 C82 178.8(4) . . . . ?
C28 C27 C32 C31 -1.6(7) . . . . ?
C23 C27 C32 C31 175.5(4) . . . . ?
O24 C21 C20 C19 47.3(6) . . . . ?
O22 C21 C20 C19 -132.1(4) . . . . ?
C18 C19 C20 C21 -157.9(3) . . . . ?
C25 C19 C20 C21 79.4(5) . . . . ?
C34 C39 C38 C37 -0.1(7) . . . . ?
C16 C15 C14 C13 -0.7(7) . . . . ?
C12 C13 C14 C15 -1.1(6) . . . . ?
C39 C38 C37 C36 0.7(7) . . . . ?
C76 N75 C84 C85 -143.5(4) . . . . ?
C74 N75 C84 C85 51.9(5) . . . . ?
C15 C16 C17 C12 -0.3(6) . . . . ?
C13 C12 C17 C16 -1.4(6) . . . . ?
C8 C12 C17 C16 177.6(4) . . . . ?
C116 C111 C112 C113 1.1(6) . . . . ?
C106 C111 C112 C113 -177.8(4) . . . . ?
N42 C51 C52 C58 -172.5(3) . . . . ?
N42 C51 C52 C53 63.2(5) . . . . ?
C54 C53 C52 C51 -163.0(3) . . . . ?
C54 C53 C52 C58 75.4(5) . . . . ?
N75 C84 C85 C91 -170.1(4) . . . . ?
N75 C84 C85 C86 66.4(4) . . . . ?
C105 C100 C101 C102 -0.1(7) . . . . ?
C110 C100 C101 C102 177.8(4) . . . . ?
C10 N11 C18 C19 -134.0(4) . . . . ?
C7 N11 C18 C19 51.0(5) . . . . ?
C25 C19 C18 N11 -176.7(3) . . . . ?
C20 C19 C18 N11 58.6(5) . . . . ?
C21 O22 C23 C27 -148.3(4) . . . . ?
C32 C27 C23 O22 20.4(6) . . . . ?
C28 C27 C23 O22 -162.5(4) . . . . ?
O90 C87 C86 C85 38.7(6) . . . . ?
O88 C87 C86 C85 -142.4(4) . . . . ?
C84 C85 C86 C87 -167.7(3) . . . . ?
C91 C85 C86 C87 69.2(5) . . . . ?
C54 O55 C56 C60 -143.7(4) . . . . ?
C65 C60 C56 O55 12.0(6) . . . . ?
C61 C60 C56 O55 -169.3(4) . . . . ?
C111 C112 C113 C114 -0.6(7) . . . . ?
C18 C19 C25 C26 170.9(4) . . . . ?
C20 C19 C25 C26 -65.0(5) . . . . ?
C5 C4 C3 C2 -0.1(7) . . . . ?
C1 C2 C3 C4 -1.0(7) . . . . ?
C39 C34 C35 C36 -0.1(6) . . . . ?
C41 C34 C35 C36 -178.4(4) . . . . ?
C83 C82 C81 C80 -0.6(7) . . . . ?
C45 C46 C47 C48 -1.2(7) . . . . ?
C32 C27 C28 C29 1.8(7) . . . . ?
C23 C27 C28 C29 -175.5(4) . . . . ?
C112 C113 C114 C115 0.2(7) . . . . ?
C116 C115 C114 C113 -0.2(7) . . . . ?
C78 C79 C80 C81 -0.6(7) . . . . ?
C82 C81 C80 C79 0.3(7) . . . . ?
C67 C72 C71 C70 -0.4(7) . . . . ?
C100 C105 C104 C103 0.5(7) . . . . ?
C120 O121 C122 C126 -134.5(4) . . . . ?
C127 C126 C122 O121 -1.3(7) . . . . ?
C131 C126 C122 O121 177.0(4) . . . . ?
C51 C52 C58 C59 169.8(4) . . . . ?
C53 C52 C58 C59 -67.4(5) . . . . ?
C46 C47 C48 C49 -0.7(7) . . . . ?
C50 C49 C48 C47 1.5(7) . . . . ?
C105 C104 C103 C102 -0.2(7) . . . . ?
C65 C60 C61 C62 1.3(7) . . . . ?
C56 C60 C61 C62 -177.4(5) . . . . ?
C72 C71 C70 C69 0.4(8) . . . . ?
C117 C118 C124 C125 174.9(4) . . . . ?
C119 C118 C124 C125 -62.0(6) . . . . ?
C27 C32 C31 C30 0.7(8) . . . . ?
C29 C30 C31 C32 0.0(8) . . . . ?
C127 C126 C131 C130 2.0(8) . . . . ?
C122 C126 C131 C130 -176.4(5) . . . . ?
C71 C70 C69 C68 -0.3(8) . . . . ?
C67 C68 C69 C70 0.4(7) . . . . ?
C38 C37 C36 C35 -1.0(7) . . . . ?
C34 C35 C36 C37 0.7(7) . . . . ?
C98 C93 C94 C95 0.7(7) . . . . ?
C89 C93 C94 C95 178.1(5) . . . . ?
C84 C85 C91 C92 72.1(6) . . . . ?
C86 C85 C91 C92 -165.6(5) . . . . ?
C94 C93 C98 C97 -1.0(7) . . . . ?
C89 C93 C98 C97 -178.5(5) . . . . ?
C128 C129 C130 C131 2.6(9) . . . . ?
C126 C131 C130 C129 -2.8(9) . . . . ?
C131 C126 C127 C128 -0.9(9) . . . . ?
C122 C126 C127 C128 177.3(6) . . . . ?
C27 C28 C29 C30 -1.1(8) . . . . ?
C31 C30 C29 C28 0.2(8) . . . . ?
C60 C65 C64 C63 0.3(8) . . . . ?
C93 C98 C97 C96 1.3(8) . . . . ?
C95 C96 C97 C98 -1.3(8) . . . . ?
C97 C96 C95 C94 0.9(8) . . . . ?
C93 C94 C95 C96 -0.7(8) . . . . ?
C104 C103 C102 C101 -0.2(8) . . . . ?
C100 C101 C102 C103 0.4(8) . . . . ?
C60 C61 C62 C63 -0.9(9) . . . . ?
C87 O88 C89 C93 -81.1(5) . . . . ?
C94 C93 C89 O88 127.2(5) . . . . ?
C98 C93 C89 O88 -55.4(6) . . . . ?
C61 C62 C63 C64 0.2(9) . . . . ?
C65 C64 C63 C62 0.2(9) . . . . ?
C130 C129 C128 C127 -1.6(10) . . . . ?
C126 C127 C128 C129 0.8(11) . . . . ?
